data_7239492
loop_
_publ_author_name
'Efthymiou, Constantinos G.'
'Kyprianidou, Eleni J.'
'Milios, Constantinos J.'
'Manos, Manolis J.'
'Tasiopoulos, Anastasios J.'

_publ_section_title
;
 Flexible lanthanide MOFs as highly selective and reusable liquid MeOH
 sorbents
;
_journal_issue 16
_journal_name_full 'Journal of Materials Chemistry A'
_journal_page_first 5061
_journal_paper_doi 10.1039/c3ta00115f
_journal_volume 1
_journal_year 2013
_chemical_formula_moiety 'C22 H20 La N3 O8'
_chemical_formula_sum 'C22 H20 La N3 O8'
_chemical_formula_weight 593.32
_space_group_IT_number 15
_space_group_name_Hall '-C 2yc'
_space_group_name_H-M_alt 'C 1 2/c 1'
_symmetry_cell_setting monoclinic
_symmetry_space_group_name_H-M 'C 1 2/c 1'
_atom_sites_solution_hydrogens geom
_atom_sites_solution_primary direct
_atom_sites_solution_secondary difmap
_audit_creation_method SHELXL-97
_cell_angle_alpha 90.0
_cell_angle_beta 100.097(5)
_cell_angle_gamma 90.0
_cell_formula_units_Z 8
_cell_length_a 29.0739(10)
_cell_length_b 14.5356(5)
_cell_length_c 13.5095(5)
_cell_measurement_reflns_used 5672
_cell_measurement_temperature 100(2)
_cell_measurement_theta_max 25.0628
_cell_measurement_theta_min 2.9807
_cell_volume 5620.8(4)
_computing_cell_refinement 'CrysAlis RED'
_computing_data_collection 'CrysAlis CCD'
_computing_data_reduction 'CrysAlis RED'
_computing_molecular_graphics
;
DIAMOND (Brandenburg, 2006)
MERCURY (Bruno et al. 2002)
;
_computing_publication_material 'WINGX (Farrugia, 1999)'
_computing_structure_refinement 'SHELXL-97 (Sheldrick, 1997)'
_computing_structure_solution 'SHELXL-97 (Sheldrick, 1997)'
_diffrn_ambient_temperature 100(2)
_diffrn_detector_area_resol_mean 10.4223
_diffrn_measured_fraction_theta_full 0.998
_diffrn_measured_fraction_theta_max 0.998
_diffrn_measurement_device_type 'SuperNova, Dual, Cu at zero, Atlas'
_diffrn_measurement_method '\w scans'
_diffrn_radiation_monochromator mirror
_diffrn_radiation_source 'SuperNova (Mo) X-ray Source'
_diffrn_radiation_type MoK\a
_diffrn_radiation_wavelength 0.71073
_diffrn_reflns_av_R_equivalents 0.0429
_diffrn_reflns_av_sigmaI/netI 0.0401
_diffrn_reflns_limit_h_max 34
_diffrn_reflns_limit_h_min -34
_diffrn_reflns_limit_k_max 13
_diffrn_reflns_limit_k_min -17
_diffrn_reflns_limit_l_max 15
_diffrn_reflns_limit_l_min -16
_diffrn_reflns_number 12896
_diffrn_reflns_theta_full 25.00
_diffrn_reflns_theta_max 25.00
_diffrn_reflns_theta_min 3.06
_exptl_absorpt_coefficient_mu 1.563
_exptl_absorpt_correction_T_max 1.00000
_exptl_absorpt_correction_T_min 0.72619
_exptl_absorpt_correction_type multi-scan
_exptl_absorpt_process_details 'Empirical absorption correction (CrysAlis RED, Oxford Diffraction)'
_exptl_crystal_colour colorless
_exptl_crystal_density_diffrn 1.402
_exptl_crystal_density_method 'not measured'
_exptl_crystal_description plate
_exptl_crystal_F_000 2352
_exptl_crystal_size_max 0.1
_exptl_crystal_size_mid 0.08
_exptl_crystal_size_min 0.04
_refine_diff_density_max 0.991
_refine_diff_density_min -0.882
_refine_diff_density_rms 0.128
_refine_ls_extinction_method none
_refine_ls_goodness_of_fit_ref 1.084
_refine_ls_hydrogen_treatment mixed
_refine_ls_matrix_type full
_refine_ls_number_parameters 311
_refine_ls_number_reflns 4946
_refine_ls_number_restraints 77
_refine_ls_restrained_S_all 1.112
_refine_ls_R_factor_all 0.0526
_refine_ls_R_factor_gt 0.0473
_refine_ls_shift/su_max 0.001
_refine_ls_shift/su_mean 0.000
_refine_ls_structure_factor_coef Fsqd
_refine_ls_weighting_details 'calc w=1/[\s^2^(Fo^2^)+(0.0883P)^2^+21.2011P] where P=(Fo^2^+2Fc^2^)/3'
_refine_ls_weighting_scheme calc
_refine_ls_wR_factor_gt 0.1438
_refine_ls_wR_factor_ref 0.1485
_reflns_number_gt 4306
_reflns_number_total 4946
_reflns_threshold_expression >2sigma(I)
_cod_data_source_file c3ta00115f.txt
_cod_data_source_block UCY-4
_cod_depositor_comments
;
The following automatic conversions were performed:

data item '_symmetry_cell_setting' value 'Monoclinic' was changed to
'monoclinic' in accordance with the
/home/saulius/struct/COD-crude-data/automatic-downloads/DataCite-retrospective/RSC/depositions/lib/dictionaries/cif_core.dic
dictionary named 'cif_core.dic' version 2.4.2 last updated on
2011-04-26.

Automatic conversion script
Id: cif_fix_values 6909 2019-04-08 15:41:33Z antanas 
;
_cod_original_sg_symbol_H-M 'C 2/c'
_cod_database_code 7239492

loop_
_symmetry_equiv_pos_as_xyz
'x, y, z'
'-x, y, -z+1/2'
'x+1/2, y+1/2, z'
'-x+1/2, y+1/2, -z+1/2'
'-x, -y, -z'
'x, -y, z-1/2'
'-x+1/2, -y+1/2, -z'
'x+1/2, -y+1/2, z-1/2'

loop_
_atom_site_label
_atom_site_type_symbol
_atom_site_fract_x
_atom_site_fract_y
_atom_site_fract_z
_atom_site_U_iso_or_equiv
_atom_site_adp_type
_atom_site_occupancy
_atom_site_symmetry_multiplicity
_atom_site_calc_flag
_atom_site_refinement_flags
La1 La 0.319192(9) 0.214354(19) 0.54329(2) 0.03235(16) Uani 1 1 d .
O1 O 0.39617(14) 0.1834(3) 0.4880(4) 0.0617(13) Uani 1 1 d .
O2 O 0.38215(14) 0.3310(3) 0.5015(4) 0.0533(11) Uani 1 1 d .
O3 O 0.29421(12) 0.0667(3) 0.4462(3) 0.0447(10) Uani 1 1 d .
O4 O 0.23180(12) 0.1481(2) 0.4627(3) 0.0399(9) Uani 1 1 d .
O5 O 0.29710(13) 0.2601(3) 0.3652(3) 0.0455(9) Uani 1 1 d .
O6 O 0.27278(13) 0.1744(4) 0.6768(3) 0.0560(12) Uani 1 1 d .
O7 O 0.35934(19) 0.0832(4) 0.6480(5) 0.0780(14) Uani 1 1 d U
O8 O 0.3615(2) 0.2858(4) 0.7000(5) 0.0805(17) Uani 1 1 d U
N1 N 0.59992(15) 0.4182(4) 0.3513(4) 0.0465(12) Uani 1 1 d .
N2 N 0.3841(3) 0.0153(7) 0.8106(7) 0.106(2) Uani 1 1 d U
N3 N 0.3826(4) 0.3863(8) 0.8285(8) 0.130(3) Uani 1 1 d U
C1 C 0.40701(19) 0.2668(4) 0.4806(5) 0.0442(14) Uani 1 1 d .
C2 C 0.4521(2) 0.2865(4) 0.4447(5) 0.0471(15) Uani 1 1 d .
C3 C 0.4813(3) 0.2149(5) 0.4260(8) 0.075(3) Uani 1 1 d .
H3 H 0.4729 0.1543 0.4359 0.090 Uiso 1 1 calc R
C4 C 0.5226(3) 0.2336(5) 0.3928(8) 0.080(3) Uani 1 1 d .
H4 H 0.5414 0.1854 0.3784 0.097 Uiso 1 1 calc R
C5 C 0.5361(2) 0.3231(5) 0.3809(5) 0.0541(16) Uani 1 1 d .
C6 C 0.5083(2) 0.3944(5) 0.4009(6) 0.0605(18) Uani 1 1 d .
H6 H 0.5174 0.4549 0.3935 0.073 Uiso 1 1 calc R
C7 C 0.4661(2) 0.3754(5) 0.4325(6) 0.0591(18) Uani 1 1 d .
H7 H 0.4471 0.4237 0.4456 0.071 Uiso 1 1 calc R
C8 C 0.5830(2) 0.3393(5) 0.3562(6) 0.0569(17) Uani 1 1 d D
H16 H 0.605(3) 0.290(5) 0.351(8) 0.12(4) Uiso 1 1 d D
C9 C 0.25119(17) 0.0769(3) 0.4306(4) 0.0363(12) Uani 1 1 d .
C10 C 0.22054(17) 0.0048(4) 0.3736(4) 0.0367(12) Uani 1 1 d .
C11 C 0.17373(17) -0.0029(4) 0.3832(5) 0.0406(13) Uani 1 1 d .
H11 H 0.1606 0.0389 0.4223 0.049 Uiso 1 1 calc R
C12 C 0.14661(18) -0.0743(4) 0.3330(4) 0.0403(12) Uani 1 1 d .
C13 C 0.16476(17) -0.1310(4) 0.2676(4) 0.0375(12) Uani 1 1 d .
H13 H 0.1459 -0.1753 0.2311 0.045 Uiso 1 1 calc R
C14 C 0.21171(17) -0.1219(4) 0.2559(4) 0.0371(12) Uani 1 1 d .
C15 C 0.23962(17) -0.0547(4) 0.3111(4) 0.0377(12) Uani 1 1 d .
H15 H 0.2710 -0.0498 0.3060 0.045 Uiso 1 1 calc R
C16 C 0.26944(19) 0.3167(4) 0.3157(4) 0.0423(13) Uani 1 1 d .
C17 C 0.3687(4) 0.0890(9) 0.7503(9) 0.114(3) Uani 1 1 d U
C18 C 0.3767(6) -0.0763(10) 0.7537(13) 0.163(4) Uani 1 1 d U
H18A H 0.3878 -0.1259 0.7985 0.245 Uiso 1 1 calc R
H18B H 0.3936 -0.0757 0.6987 0.245 Uiso 1 1 calc R
H18C H 0.3440 -0.0847 0.7282 0.245 Uiso 1 1 calc R
C19 C 0.3977(5) 0.0270(10) 0.9191(9) 0.132(3) Uani 1 1 d U
H19A H 0.4075 -0.0312 0.9494 0.199 Uiso 1 1 calc R
H19B H 0.3716 0.0497 0.9465 0.199 Uiso 1 1 calc R
H19C H 0.4231 0.0701 0.9328 0.199 Uiso 1 1 calc R
C20 C 0.3498(5) 0.3246(11) 0.7601(11) 0.125(3) Uani 1 1 d U
C21 C 0.3665(5) 0.4354(10) 0.9006(11) 0.138(4) Uani 1 1 d U
H21A H 0.3911 0.4731 0.9358 0.207 Uiso 1 1 calc R
H21B H 0.3558 0.3940 0.9471 0.207 Uiso 1 1 calc R
H21C H 0.3410 0.4738 0.8700 0.207 Uiso 1 1 calc R
C22 C 0.4287(5) 0.3986(10) 0.8009(11) 0.144(4) Uani 1 1 d U
H22A H 0.4322 0.3566 0.7479 0.215 Uiso 1 1 calc R
H22B H 0.4525 0.3867 0.8583 0.215 Uiso 1 1 calc R
H22C H 0.4317 0.4606 0.7783 0.215 Uiso 1 1 calc R

loop_
_atom_site_aniso_label
_atom_site_aniso_U_11
_atom_site_aniso_U_22
_atom_site_aniso_U_33
_atom_site_aniso_U_23
_atom_site_aniso_U_13
_atom_site_aniso_U_12
La1 0.0203(2) 0.0318(2) 0.0491(2) 0.00183(11) 0.01779(15) -0.00072(10)
O1 0.034(2) 0.047(3) 0.114(4) 0.000(3) 0.041(2) 0.001(2)
O2 0.037(2) 0.047(2) 0.085(3) -0.010(2) 0.036(2) -0.0089(18)
O3 0.0265(18) 0.037(2) 0.075(3) -0.0075(19) 0.0206(18) -0.0020(15)
O4 0.0298(18) 0.0331(19) 0.062(2) -0.0033(17) 0.0241(17) -0.0028(15)
O5 0.036(2) 0.055(2) 0.052(2) 0.008(2) 0.0224(18) 0.0046(19)
O6 0.029(2) 0.083(3) 0.062(3) 0.028(2) 0.0232(19) 0.007(2)
O7 0.060(3) 0.082(3) 0.092(3) 0.012(3) 0.015(2) 0.027(2)
O8 0.085(3) 0.086(3) 0.070(3) 0.005(2) 0.010(3) -0.014(3)
N1 0.028(2) 0.055(3) 0.062(3) -0.010(2) 0.023(2) -0.011(2)
N2 0.105(4) 0.108(4) 0.103(3) 0.017(3) 0.015(3) 0.002(4)
N3 0.141(4) 0.121(5) 0.126(5) -0.014(4) 0.018(4) -0.001(4)
C1 0.028(3) 0.051(3) 0.058(4) -0.006(3) 0.019(3) -0.005(3)
C2 0.031(3) 0.052(4) 0.063(4) -0.008(3) 0.022(3) -0.011(2)
C3 0.050(4) 0.046(4) 0.143(8) -0.002(4) 0.059(5) -0.004(3)
C4 0.055(4) 0.053(4) 0.148(9) -0.018(5) 0.057(5) -0.006(3)
C5 0.049(3) 0.050(4) 0.072(4) -0.014(3) 0.034(3) -0.011(3)
C6 0.048(4) 0.047(4) 0.094(5) -0.012(4) 0.035(4) -0.010(3)
C7 0.042(3) 0.055(4) 0.087(5) -0.012(3) 0.029(3) -0.006(3)
C8 0.042(3) 0.059(4) 0.077(5) -0.011(3) 0.031(3) -0.005(3)
C9 0.032(3) 0.026(2) 0.057(3) -0.002(2) 0.023(2) -0.002(2)
C10 0.029(2) 0.032(3) 0.053(3) 0.002(2) 0.019(2) -0.001(2)
C11 0.030(3) 0.036(3) 0.063(4) 0.000(3) 0.027(2) -0.002(2)
C12 0.028(3) 0.046(3) 0.053(3) -0.003(3) 0.022(2) -0.001(2)
C13 0.031(3) 0.036(3) 0.050(3) -0.002(2) 0.021(2) -0.006(2)
C14 0.029(3) 0.040(3) 0.048(3) 0.000(2) 0.021(2) -0.002(2)
C15 0.022(2) 0.042(3) 0.053(3) 0.002(2) 0.018(2) 0.001(2)
C16 0.033(3) 0.052(3) 0.048(3) 0.007(3) 0.022(2) 0.003(3)
C17 0.106(5) 0.129(4) 0.109(4) 0.020(4) 0.018(4) 0.003(4)
C18 0.178(6) 0.145(4) 0.170(6) -0.022(4) 0.036(5) 0.002(5)
C19 0.138(6) 0.139(5) 0.118(4) 0.014(4) 0.015(4) -0.001(4)
C20 0.132(5) 0.127(5) 0.119(5) -0.008(4) 0.028(4) 0.007(4)
C21 0.148(6) 0.136(6) 0.127(5) -0.011(4) 0.019(4) 0.004(4)
C22 0.140(4) 0.143(6) 0.147(6) 0.000(5) 0.021(4) 0.001(4)

loop_
_atom_type_symbol
_atom_type_description
_atom_type_scat_dispersion_real
_atom_type_scat_dispersion_imag
_atom_type_scat_source
C C 0.0033 0.0016 'International Tables Vol C Tables 4.2.6.8 and 6.1.1.4'
H H 0.0000 0.0000 'International Tables Vol C Tables 4.2.6.8 and 6.1.1.4'
N N 0.0061 0.0033 'International Tables Vol C Tables 4.2.6.8 and 6.1.1.4'
O O 0.0106 0.0060 'International Tables Vol C Tables 4.2.6.8 and 6.1.1.4'
La La -0.2871 2.4523 'International Tables Vol C Tables 4.2.6.8 and 6.1.1.4'

loop_
_geom_angle_atom_site_label_1
_geom_angle_atom_site_label_2
_geom_angle_atom_site_label_3
_geom_angle
_geom_angle_site_symmetry_1
_geom_angle_site_symmetry_3
O5 La1 O8 136.36(17) . .
O5 La1 O4 72.53(14) . 7_556
O8 La1 O4 83.93(18) . 7_556
O5 La1 O6 133.11(13) . .
O8 La1 O6 74.4(2) . .
O4 La1 O6 79.38(14) 7_556 .
O5 La1 O1 81.49(16) . .
O8 La1 O1 89.7(2) . .
O4 La1 O1 133.66(14) 7_556 .
O6 La1 O1 142.28(16) . .
O5 La1 O7 139.65(17) . .
O8 La1 O7 74.20(19) . .
O4 La1 O7 146.96(16) 7_556 .
O6 La1 O7 71.15(16) . .
O1 La1 O7 71.66(18) . .
O5 La1 O3 73.96(15) . .
O8 La1 O3 147.53(16) . .
O4 La1 O3 123.08(12) 7_556 .
O6 La1 O3 91.99(15) . .
O1 La1 O3 83.40(14) . .
O7 La1 O3 73.52(18) . .
O5 La1 O2 71.88(15) . .
O8 La1 O2 69.75(18) . .
O4 La1 O2 84.71(12) 7_556 .
O6 La1 O2 142.02(16) . .
O1 La1 O2 50.47(14) . .
O7 La1 O2 109.60(17) . .
O3 La1 O2 125.31(13) . .
O5 La1 O4 69.20(13) . .
O8 La1 O4 140.13(19) . .
O4 La1 O4 76.38(12) 7_556 .
O6 La1 O4 68.14(13) . .
O1 La1 O4 128.70(14) . .
O7 La1 O4 105.09(16) . .
O3 La1 O4 49.01(11) . .
O2 La1 O4 140.26(14) . .
O5 La1 C1 74.88(16) . .
O8 La1 C1 79.1(2) . .
O4 La1 C1 109.10(15) 7_556 .
O6 La1 C1 151.21(16) . .
O1 La1 C1 25.37(16) . .
O7 La1 C1 91.02(18) . .
O3 La1 C1 104.72(15) . .
O2 La1 C1 25.11(15) . .
O4 La1 C1 140.06(15) . .
O5 La1 C9 69.66(15) . .
O8 La1 C9 152.54(18) . .
O4 La1 C9 100.45(13) 7_556 .
O6 La1 C9 79.76(15) . .
O1 La1 C9 105.59(15) . .
O7 La1 C9 88.89(18) . .
O3 La1 C9 23.80(12) . .
O2 La1 C9 137.39(14) . .
O4 La1 C9 25.21(12) . .
C1 La1 C9 123.51(16) . .
O5 La1 La1 65.27(9) . 7_556
O8 La1 La1 116.73(17) . 7_556
O4 La1 La1 40.55(8) 7_556 7_556
O6 La1 La1 68.89(9) . 7_556
O1 La1 La1 146.52(13) . 7_556
O7 La1 La1 132.76(13) . 7_556
O3 La1 La1 83.68(8) . 7_556
O2 La1 La1 117.32(10) . 7_556
O4 La1 La1 35.82(8) . 7_556
C1 La1 La1 135.23(13) . 7_556
C9 La1 La1 60.26(10) . 7_556
C1 O1 La1 95.7(3) . .
C1 O2 La1 91.1(3) . .
C9 O3 La1 100.0(3) . .
C9 O4 La1 158.4(4) . 7_556
C9 O4 La1 89.2(3) . .
La1 O4 La1 103.62(12) 7_556 .
C16 O5 La1 136.6(4) . .
C16 O6 La1 133.8(4) 7_556 .
C17 O7 La1 120.6(6) . .
C20 O8 La1 132.8(10) . .
C8 N1 C12 118.3(5) . 3
C17 N2 C19 120.5(11) . .
C17 N2 C18 112.2(10) . .
C19 N2 C18 126.5(11) . .
C21 N3 C22 124.5(12) . .
C21 N3 C20 119.5(12) . .
C22 N3 C20 115.3(12) . .
O2 C1 O1 122.7(5) . .
O2 C1 C2 120.3(5) . .
O1 C1 C2 116.9(5) . .
O2 C1 La1 63.8(3) . .
O1 C1 La1 58.9(3) . .
C2 C1 La1 175.5(4) . .
C7 C2 C3 118.7(6) . .
C7 C2 C1 120.7(6) . .
C3 C2 C1 120.6(5) . .
C4 C3 C2 120.2(6) . .
C4 C3 H3 119.9 . .
C2 C3 H3 119.9 . .
C5 C4 C3 120.4(7) . .
C5 C4 H4 119.8 . .
C3 C4 H4 119.8 . .
C6 C5 C4 120.1(6) . .
C6 C5 C8 121.6(6) . .
C4 C5 C8 118.0(6) . .
C5 C6 C7 119.5(6) . .
C5 C6 H6 120.3 . .
C7 C6 H6 120.3 . .
C2 C7 C6 121.1(6) . .
C2 C7 H7 119.4 . .
C6 C7 H7 119.4 . .
N1 C8 C5 123.0(6) . .
N1 C8 H16 114(6) . .
C5 C8 H16 122(6) . .
O3 C9 O4 121.8(5) . .
O3 C9 C10 119.6(5) . .
O4 C9 C10 118.6(4) . .
O3 C9 La1 56.2(3) . .
O4 C9 La1 65.6(3) . .
C10 C9 La1 175.8(3) . .
C15 C10 C11 120.5(5) . .
C15 C10 C9 118.9(4) . .
C11 C10 C9 120.7(5) . .
C10 C11 C12 119.3(5) . .
C10 C11 H11 120.4 . .
C12 C11 H11 120.4 . .
C13 C12 C11 120.3(5) . .
C13 C12 N1 123.3(5) . 3_445
C11 C12 N1 116.4(5) . 3_445
C12 C13 C14 120.3(5) . .
C12 C13 H13 119.9 . .
C14 C13 H13 119.9 . .
C15 C14 C13 119.3(5) . .
C15 C14 C16 121.3(5) . 4_545
C13 C14 C16 119.4(5) . 4_545
C10 C15 C14 120.1(5) . .
C10 C15 H15 119.9 . .
C14 C15 H15 119.9 . .
O6 C16 O5 124.6(5) 7_556 .
O6 C16 C14 117.8(5) 7_556 4
O5 C16 C14 117.6(5) . 4
O7 C17 N2 122.6(11) . .
N2 C18 H18A 109.5 . .
N2 C18 H18B 109.5 . .
H18A C18 H18B 109.5 . .
N2 C18 H18C 109.5 . .
H18A C18 H18C 109.5 . .
H18B C18 H18C 109.5 . .
N2 C19 H19A 109.5 . .
N2 C19 H19B 109.5 . .
H19A C19 H19B 109.5 . .
N2 C19 H19C 109.5 . .
H19A C19 H19C 109.5 . .
H19B C19 H19C 109.5 . .
O8 C20 N3 121.3(14) . .
N3 C21 H21A 109.5 . .
N3 C21 H21B 109.5 . .
H21A C21 H21B 109.5 . .
N3 C21 H21C 109.5 . .
H21A C21 H21C 109.5 . .
H21B C21 H21C 109.5 . .
N3 C22 H22A 109.5 . .
N3 C22 H22B 109.5 . .
H22A C22 H22B 109.5 . .
N3 C22 H22C 109.5 . .
H22A C22 H22C 109.5 . .
H22B C22 H22C 109.5 . .

loop_
_geom_bond_atom_site_label_1
_geom_bond_atom_site_label_2
_geom_bond_distance
_geom_bond_site_symmetry_2
La1 O5 2.470(4) .
La1 O8 2.481(6) .
La1 O4 2.482(4) 7_556
La1 O6 2.502(4) .
La1 O1 2.521(4) .
La1 O7 2.534(5) .
La1 O3 2.553(4) .
La1 O2 2.628(4) .
La1 O4 2.757(4) .
La1 C1 2.928(6) .
La1 C9 3.027(5) .
La1 La1 4.1206(8) 7_556
O1 C1 1.261(8) .
O2 C1 1.243(7) .
O3 C9 1.240(6) .
O4 C9 1.289(6) .
O4 La1 2.482(4) 7_556
O5 C16 1.257(7) .
O6 C16 1.256(7) 7_556
O7 C17 1.363(13) .
O8 C20 1.091(15) .
N1 C8 1.254(8) .
N1 C12 1.426(7) 3
N2 C17 1.373(14) .
N2 C19 1.460(14) .
N2 C18 1.534(16) .
N3 C21 1.356(16) .
N3 C22 1.463(17) .
N3 C20 1.503(17) .
C1 C2 1.504(8) .
C2 C7 1.373(9) .
C2 C3 1.393(9) .
C3 C4 1.381(10) .
C3 H3 0.9300 .
C4 C5 1.377(10) .
C4 H4 0.9300 .
C5 C6 1.370(9) .
C5 C8 1.478(8) .
C6 C7 1.395(9) .
C6 H6 0.9300 .
C7 H7 0.9300 .
C8 H16 0.96(2) .
C9 C10 1.499(7) .
C10 C15 1.390(8) .
C10 C11 1.394(7) .
C11 C12 1.404(8) .
C11 H11 0.9300 .
C12 C13 1.379(8) .
C12 N1 1.426(7) 3_445
C13 C14 1.408(7) .
C13 H13 0.9300 .
C14 C15 1.399(8) .
C14 C16 1.490(8) 4_545
C15 H15 0.9300 .
C16 O6 1.256(7) 7_556
C16 C14 1.490(8) 4
C18 H18A 0.9600 .
C18 H18B 0.9600 .
C18 H18C 0.9600 .
C19 H19A 0.9600 .
C19 H19B 0.9600 .
C19 H19C 0.9600 .
C21 H21A 0.9600 .
C21 H21B 0.9600 .
C21 H21C 0.9600 .
C22 H22A 0.9600 .
C22 H22B 0.9600 .
C22 H22C 0.9600 .

loop_
_platon_squeeze_void_nr
_platon_squeeze_void_average_x
_platon_squeeze_void_average_y
_platon_squeeze_void_average_z
_platon_squeeze_void_volume
_platon_squeeze_void_count_electrons
_platon_squeeze_void_content
1 0.000 0.497 0.001 1468 182 ' '
